data_1539485
loop_
_publ_author_name
'Ahlzen, P.J.'
'Rundqvist, S.'
'Andersson, Y.'
'Tellgren, R.'

_publ_section_title
;
 Neutron diffraction studies of deuterated Ti3 P
;
_journal_name_full 'Journal of the Less-Common Metals'
_journal_page_first 206
_journal_page_last 212
_journal_volume 172
_journal_year 1991
_chemical_formula_sum 'D P Ti3'
_chemical_name_systematic 'Ti3 D P'
_space_group_IT_number 86
_symmetry_space_group_name_Hall 'P 4n -1n'
_symmetry_space_group_name_H-M 'P 42/n :1'
_cell_angle_alpha 90
_cell_angle_beta 90
_cell_angle_gamma 90
_cell_formula_units_Z 8
_cell_length_a 10.0139
_cell_length_b 10.0139
_cell_length_c 5.0349
_cell_volume 504.891
_citation_journal_id_ASTM JCOMAH
_cod_data_source_file Ahlzen_JCOMAH_1991_622.cif
_cod_data_source_block D1P1Ti3
_cod_original_cell_volume 504.8907
_cod_original_sg_symbol_Hall '-P 4bc (x+1/4,y+1/4,z+1/4)'
_cod_original_formula_sum 'D1 P1 Ti3'
_cod_database_code 1539485

loop_
_symmetry_equiv_pos_as_xyz
x,y,z
-y+1/2,x+1/2,z+1/2
-x,-y,z
y+1/2,-x+1/2,z+1/2
-x+1/2,-y+1/2,-z+1/2
y,-x,-z
x+1/2,y+1/2,-z+1/2
-y,x,-z

loop_
_atom_site_label
_atom_site_type_symbol
_atom_site_fract_x
_atom_site_fract_y
_atom_site_fract_z
_atom_site_occupancy
_atom_site_U_iso_or_equiv
Ti1 Ti 0.4115 0.8917 0.9643 1 0.0
Ti3 Ti 0.3197 0.7825 0.484 1 0.0
D1 D 0 0.5 0.2864 0.86 0.0
D2 D 0.312 0.023 0.764 0.24 0.0
Ti2 Ti 0.3609 0.5302 0.7779 1 0.0
P1 P 0.295 0.5406 0.2815 1 0.0
